data_7713627
loop_
_publ_author_name
'Xu, Vivian'
'Pandey, Bedraj'
'Jayawardhena, J. P. I. Dulmini'
'Krause, Jeanette A.'
'Guan, Hairong'

_publ_section_title
;
 The curious cases of tetrahydrosalen-type ligands interacting with
 Ni(II): structures and ligand-based oxidation reactions
;
_journal_name_full 'Dalton Transactions'
_journal_paper_doi 10.1039/D3DT02023A
_journal_year 2023
_chemical_formula_moiety 'C22 H24 N2 O2, H2 O'
_chemical_formula_sum 'C22 H26 N2 O3'
_chemical_formula_weight 366.45
_space_group_crystal_system orthorhombic
_space_group_IT_number 29
_space_group_name_Hall 'P 2c -2ac'
_space_group_name_H-M_alt 'P c a 21'
_atom_sites_solution_hydrogens mixed
_atom_sites_solution_primary direct
_atom_sites_solution_secondary difmap
_audit_creation_method SHELXL-2017/1
_audit_update_record
;
2023-06-26 deposited with the CCDC.	2023-08-01 downloaded from the CCDC.
;
_cell_angle_alpha 90
_cell_angle_beta 90
_cell_angle_gamma 90
_cell_formula_units_Z 4
_cell_length_a 8.4330(3)
_cell_length_b 11.6833(4)
_cell_length_c 19.8454(8)
_cell_measurement_reflns_used 9888
_cell_measurement_temperature 150(2)
_cell_measurement_theta_max 26.22
_cell_measurement_theta_min 2.98
_cell_volume 1955.27(12)
_computing_cell_refinement 'Bruker SAINT v8.38A (Bruker, 2016)'
_computing_data_collection 'Bruker APEX3 v2019.2-37 (Bruker, 2019)'
_computing_data_reduction 'Bruker SAINT v8.38A (Bruker, 2016)'
_computing_molecular_graphics 'Bruker SHELXTL v6.14'
_computing_publication_material 'Bruker SHELXTL v6.14'
_computing_structure_refinement 'SHELXL-2017/1 (Sheldrick, 2018, G.M. Sheldrick (2015) Acta Cryst., C71, 3-8)'
_computing_structure_solution 'Bruker SHELXTL v6.14'
_diffrn_ambient_temperature 150(2)
_diffrn_measured_fraction_theta_full 0.998
_diffrn_measured_fraction_theta_max 0.998
_diffrn_measurement_device_type 'Bruker D8 Venture Photon-II'
_diffrn_measurement_method '\w-\f scans'
_diffrn_radiation_monochromator 'multilayer mirror'
_diffrn_radiation_type MoK\a
_diffrn_radiation_wavelength 0.71073
_diffrn_reflns_av_R_equivalents 0.0506
_diffrn_reflns_av_unetI/netI 0.0251
_diffrn_reflns_Laue_measured_fraction_full 0.998
_diffrn_reflns_Laue_measured_fraction_max 0.998
_diffrn_reflns_limit_h_max 10
_diffrn_reflns_limit_h_min -10
_diffrn_reflns_limit_k_max 14
_diffrn_reflns_limit_k_min -14
_diffrn_reflns_limit_l_max 24
_diffrn_reflns_limit_l_min -24
_diffrn_reflns_number 43217
_diffrn_reflns_point_group_measured_fraction_full 0.999
_diffrn_reflns_point_group_measured_fraction_max 0.997
_diffrn_reflns_theta_full 25.242
_diffrn_reflns_theta_max 26.451
_diffrn_reflns_theta_min 2.979
_diffrn_source 'Incoatec Mo-microfocus 3.0'
_exptl_absorpt_coefficient_mu 0.083
_exptl_absorpt_correction_T_max 0.862
_exptl_absorpt_correction_T_min 0.784
_exptl_absorpt_correction_type multi-scan
_exptl_absorpt_process_details 'SADABS 2016/2 (L.Krause, et al. J. Appl. Cryst. (2015), 48, 3-10)'
_exptl_crystal_colour colorless
_exptl_crystal_density_diffrn 1.245
_exptl_crystal_description blade
_exptl_crystal_F_000 784
_exptl_crystal_size_max 0.268
_exptl_crystal_size_mid 0.072
_exptl_crystal_size_min 0.015
_refine_diff_density_max 0.126
_refine_diff_density_min -0.132
_refine_diff_density_rms 0.028
_refine_ls_extinction_method none
_refine_ls_goodness_of_fit_ref 1.061
_refine_ls_hydrogen_treatment mixed
_refine_ls_matrix_type full
_refine_ls_number_parameters 264
_refine_ls_number_reflns 4020
_refine_ls_number_restraints 1
_refine_ls_restrained_S_all 1.061
_refine_ls_R_factor_all 0.0307
_refine_ls_R_factor_gt 0.0272
_refine_ls_shift/su_max 0.000
_refine_ls_shift/su_mean 0.000
_refine_ls_structure_factor_coef Fsqd
_refine_ls_weighting_details 'w=1/[\s^2^(Fo^2^)+(0.0259P)^2^+0.3343P] where P=(Fo^2^+2Fc^2^)/3'
_refine_ls_weighting_scheme calc
_refine_ls_wR_factor_gt 0.0632
_refine_ls_wR_factor_ref 0.0659
_reflns_Friedel_coverage 0.936
_reflns_Friedel_fraction_full 0.999
_reflns_Friedel_fraction_max 0.995
_reflns_number_gt 3788
_reflns_number_total 4020
_reflns_threshold_expression 'I > 2\s(I)'
_cod_data_source_file d3dt02023a2.cif
_cod_data_source_block H2salophan-Me_hydrate
_cod_database_code 7713627
_shelx_shelxl_version_number 2017/1
_shelx_space_group_comment
;
The symmetry employed for this shelxl refinement is uniquely defined
by the following loop, which should always be used as a source of
symmetry information in preference to the above space-group names.
They are only intended as comments.
;
_shelx_estimated_absorpt_t_min 0.978
_shelx_estimated_absorpt_t_max 0.999

loop_
_space_group_symop_operation_xyz
'x, y, z'
'-x, -y, z+1/2'
'x+1/2, -y, z'
'-x+1/2, y, z+1/2'

loop_
_atom_site_label
_atom_site_type_symbol
_atom_site_fract_x
_atom_site_fract_y
_atom_site_fract_z
_atom_site_U_iso_or_equiv
_atom_site_adp_type
_atom_site_occupancy
_atom_site_site_symmetry_order
_atom_site_calc_flag
_atom_site_refinement_flags_posn
_atom_site_refinement_flags_adp
_atom_site_refinement_flags_occupancy
_atom_site_disorder_assembly
_atom_site_disorder_group
O1 O -0.05582(16) 0.59173(12) 0.42729(7) 0.0287(3) Uani 1 1 d . . . . .
H1 H -0.028(3) 0.521(2) 0.4418(12) 0.043 Uiso 1 1 d . U . . .
O2 O 0.49851(17) 0.27095(12) 0.57164(7) 0.0324(3) Uani 1 1 d . . . . .
H2 H 0.409(3) 0.298(2) 0.5489(12) 0.049 Uiso 1 1 d . U . . .
N1 N 0.0802(2) 0.37243(13) 0.42261(8) 0.0247(3) Uani 1 1 d . . . . .
H3 H 0.186(3) 0.3873(18) 0.4254(11) 0.030 Uiso 1 1 d . U . . .
N2 N 0.1929(2) 0.32741(14) 0.54991(8) 0.0262(3) Uani 1 1 d . . . . .
H4 H 0.177(3) 0.396(2) 0.5323(12) 0.031 Uiso 1 1 d . U . . .
C1 C 0.0262(2) 0.60504(16) 0.36761(9) 0.0246(4) Uani 1 1 d . . . . .
C2 C 0.0593(2) 0.71587(17) 0.34615(10) 0.0279(4) Uani 1 1 d . . . . .
C3 C 0.1414(2) 0.72856(17) 0.28578(10) 0.0315(4) Uani 1 1 d . . . . .
H3A H 0.165775 0.803386 0.270175 0.038 Uiso 1 1 calc R U . . .
C4 C 0.1888(3) 0.63461(19) 0.24763(11) 0.0352(4) Uani 1 1 d . . . . .
H4A H 0.245172 0.645198 0.206664 0.042 Uiso 1 1 calc R U . . .
C5 C 0.1527(3) 0.52571(17) 0.27014(9) 0.0331(5) Uani 1 1 d . . . . .
H5A H 0.184447 0.461236 0.244273 0.040 Uiso 1 1 calc R U . . .
C6 C 0.0707(2) 0.50928(16) 0.33006(9) 0.0266(4) Uani 1 1 d . . . . .
C7 C 0.0240(3) 0.39163(16) 0.35329(9) 0.0294(4) Uani 1 1 d . . . . .
H7A H -0.092776 0.383695 0.351660 0.035 Uiso 1 1 calc R U . . .
H7B H 0.070752 0.333492 0.322905 0.035 Uiso 1 1 calc R U . . .
C8 C 0.0436(2) 0.26438(15) 0.45192(9) 0.0237(4) Uani 1 1 d . . . . .
C9 C -0.0519(2) 0.18370(16) 0.42057(10) 0.0287(4) Uani 1 1 d . . . . .
H9A H -0.093070 0.198948 0.376922 0.034 Uiso 1 1 calc R U . . .
C10 C -0.0881(2) 0.08084(16) 0.45221(10) 0.0311(4) Uani 1 1 d . . . . .
H10A H -0.155494 0.026946 0.430650 0.037 Uiso 1 1 calc R U . . .
C11 C -0.0262(2) 0.05725(17) 0.51480(11) 0.0322(4) Uani 1 1 d . . . . .
H11A H -0.047027 -0.014444 0.535574 0.039 Uiso 1 1 calc R U . . .
C12 C 0.0671(2) 0.13812(17) 0.54785(10) 0.0295(4) Uani 1 1 d . . . . .
H12A H 0.108320 0.121578 0.591323 0.035 Uiso 1 1 calc R U . . .
C13 C 0.1002(2) 0.24294(15) 0.51768(9) 0.0245(4) Uani 1 1 d . . . . .
C14 C 0.1901(3) 0.33397(17) 0.62399(9) 0.0296(4) Uani 1 1 d . . . . .
H14A H 0.080391 0.319902 0.639751 0.035 Uiso 1 1 calc R U . . .
H14B H 0.219912 0.412456 0.637872 0.035 Uiso 1 1 calc R U . . .
C15 C 0.3000(2) 0.24965(16) 0.65825(9) 0.0263(4) Uani 1 1 d . . . . .
C16 C 0.2561(2) 0.19880(17) 0.71906(10) 0.0302(4) Uani 1 1 d . . . . .
H16A H 0.155074 0.215090 0.737955 0.036 Uiso 1 1 calc R U . . .
C17 C 0.3582(3) 0.12472(17) 0.75225(10) 0.0333(4) Uani 1 1 d . . . . .
H17A H 0.327513 0.091192 0.793872 0.040 Uiso 1 1 calc R U . . .
C18 C 0.5048(3) 0.09979(17) 0.72458(11) 0.0314(4) Uani 1 1 d . . . . .
H18A H 0.573890 0.048612 0.747443 0.038 Uiso 1 1 calc R U . . .
C19 C 0.5532(2) 0.14838(16) 0.66376(10) 0.0279(4) Uani 1 1 d . . . . .
C20 C 0.4485(2) 0.22348(16) 0.63169(9) 0.0256(4) Uani 1 1 d . . . . .
C21 C 0.0063(3) 0.81680(17) 0.38715(12) 0.0387(5) Uani 1 1 d . . . . .
H21A H 0.040769 0.887631 0.365134 0.058 Uiso 1 1 calc R U . . .
H21B H 0.053041 0.812285 0.432276 0.058 Uiso 1 1 calc R U . . .
H21C H -0.109624 0.816386 0.390813 0.058 Uiso 1 1 calc R U . . .
C22 C 0.7111(3) 0.12231(18) 0.63253(11) 0.0352(5) Uani 1 1 d . . . . .
H22A H 0.763388 0.061298 0.658102 0.053 Uiso 1 1 calc R U . . .
H22B H 0.777328 0.191216 0.633246 0.053 Uiso 1 1 calc R U . . .
H22C H 0.695668 0.097398 0.585832 0.053 Uiso 1 1 calc R U . . .
O1W O 0.7594(2) 0.41555(14) 0.53598(11) 0.0514(5) Uani 1 1 d . . . . .
H1W H 0.686(4) 0.365(3) 0.5468(18) 0.077 Uiso 1 1 d . U . . .
H2W H 0.829(4) 0.374(3) 0.5173(17) 0.077 Uiso 1 1 d . U . . .

loop_
_atom_site_aniso_label
_atom_site_aniso_U_11
_atom_site_aniso_U_22
_atom_site_aniso_U_33
_atom_site_aniso_U_23
_atom_site_aniso_U_13
_atom_site_aniso_U_12
O1 0.0301(7) 0.0279(7) 0.0281(7) 0.0009(6) 0.0051(6) 0.0022(6)
O2 0.0268(7) 0.0439(8) 0.0266(7) 0.0057(6) 0.0017(6) 0.0015(6)
N1 0.0254(8) 0.0248(8) 0.0240(8) 0.0019(6) -0.0015(7) 0.0001(6)
N2 0.0289(8) 0.0253(8) 0.0245(8) 0.0023(6) -0.0035(6) -0.0005(7)
C1 0.0210(9) 0.0286(9) 0.0243(9) 0.0011(7) -0.0023(7) 0.0017(7)
C2 0.0240(9) 0.0280(9) 0.0317(10) 0.0018(8) -0.0045(8) 0.0019(8)
C3 0.0301(10) 0.0310(10) 0.0334(11) 0.0100(8) -0.0030(8) 0.0000(8)
C4 0.0376(11) 0.0432(11) 0.0248(9) 0.0083(8) 0.0024(9) 0.0023(9)
C5 0.0427(12) 0.0342(10) 0.0224(9) -0.0009(7) -0.0002(8) 0.0061(9)
C6 0.0284(9) 0.0280(9) 0.0235(9) 0.0005(8) -0.0043(7) 0.0023(8)
C7 0.0395(11) 0.0261(9) 0.0224(9) -0.0015(7) -0.0042(8) 0.0008(8)
C8 0.0219(9) 0.0214(9) 0.0278(10) -0.0006(7) 0.0025(7) 0.0030(7)
C9 0.0305(10) 0.0278(9) 0.0278(10) -0.0028(8) -0.0031(8) 0.0021(8)
C10 0.0309(10) 0.0243(9) 0.0381(11) -0.0049(8) -0.0004(9) -0.0008(8)
C11 0.0331(10) 0.0226(9) 0.0408(11) 0.0032(8) 0.0019(9) 0.0007(8)
C12 0.0297(10) 0.0288(9) 0.0301(10) 0.0047(8) -0.0007(8) 0.0028(8)
C13 0.0208(8) 0.0247(9) 0.0281(9) -0.0022(7) 0.0012(7) 0.0030(7)
C14 0.0311(10) 0.0313(10) 0.0263(10) -0.0036(8) -0.0011(8) 0.0037(8)
C15 0.0277(10) 0.0271(9) 0.0240(9) -0.0037(7) -0.0029(7) -0.0011(8)
C16 0.0291(10) 0.0350(10) 0.0265(9) -0.0028(8) 0.0020(8) -0.0031(8)
C17 0.0384(11) 0.0344(10) 0.0271(10) 0.0025(8) -0.0033(9) -0.0071(9)
C18 0.0340(11) 0.0274(10) 0.0329(10) 0.0007(8) -0.0103(9) -0.0016(8)
C19 0.0264(10) 0.0272(9) 0.0302(10) -0.0061(8) -0.0060(8) -0.0015(8)
C20 0.0276(10) 0.0260(9) 0.0233(9) -0.0029(7) -0.0016(7) -0.0041(8)
C21 0.0423(13) 0.0250(10) 0.0490(13) 0.0004(9) 0.0038(10) 0.0017(9)
C22 0.0297(11) 0.0362(11) 0.0397(12) -0.0071(9) -0.0046(9) 0.0036(9)
O1W 0.0418(9) 0.0344(9) 0.0780(13) -0.0002(8) 0.0083(9) -0.0021(8)

loop_
_atom_type_symbol
_atom_type_description
_atom_type_scat_dispersion_real
_atom_type_scat_dispersion_imag
_atom_type_scat_source
C C 0.0033 0.0016 'International Tables Vol C Tables 4.2.6.8 and 6.1.1.4'
H H 0.0000 0.0000 'International Tables Vol C Tables 4.2.6.8 and 6.1.1.4'
N N 0.0061 0.0033 'International Tables Vol C Tables 4.2.6.8 and 6.1.1.4'
O O 0.0106 0.0060 'International Tables Vol C Tables 4.2.6.8 and 6.1.1.4'

loop_
_geom_angle_atom_site_label_1
_geom_angle_atom_site_label_2
_geom_angle_atom_site_label_3
_geom_angle
_geom_angle_site_symmetry_1
_geom_angle_site_symmetry_3
_geom_angle_publ_flag
C8 N1 C7 116.56(15) . . ?
C13 N2 C14 118.67(16) . . ?
O1 C1 C2 117.90(16) . . ?
O1 C1 C6 120.18(17) . . ?
C2 C1 C6 121.91(17) . . ?
C1 C2 C3 117.54(18) . . ?
C1 C2 C21 120.37(18) . . ?
C3 C2 C21 122.09(18) . . ?
C2 C3 C4 121.81(18) . . ?
C5 C4 C3 119.14(18) . . ?
C4 C5 C6 120.89(18) . . ?
C5 C6 C1 118.71(18) . . ?
C5 C6 C7 121.31(17) . . ?
C1 C6 C7 119.93(17) . . ?
N1 C7 C6 109.99(15) . . ?
C9 C8 C13 119.37(16) . . ?
C9 C8 N1 123.02(17) . . ?
C13 C8 N1 117.49(16) . . ?
C8 C9 C10 120.82(18) . . ?
C11 C10 C9 119.86(18) . . ?
C10 C11 C12 120.24(19) . . ?
C13 C12 C11 120.51(18) . . ?
C12 C13 N2 122.10(17) . . ?
C12 C13 C8 119.06(17) . . ?
N2 C13 C8 118.80(16) . . ?
N2 C14 C15 113.87(16) . . ?
C20 C15 C16 118.20(18) . . ?
C20 C15 C14 121.56(17) . . ?
C16 C15 C14 120.21(18) . . ?
C17 C16 C15 120.79(19) . . ?
C18 C17 C16 119.83(19) . . ?
C17 C18 C19 121.25(19) . . ?
C18 C19 C20 117.70(18) . . ?
C18 C19 C22 122.30(18) . . ?
C20 C19 C22 120.00(18) . . ?
O2 C20 C15 120.90(17) . . ?
O2 C20 C19 116.87(17) . . ?
C15 C20 C19 122.23(17) . . ?

loop_
_geom_bond_atom_site_label_1
_geom_bond_atom_site_label_2
_geom_bond_distance
_geom_bond_site_symmetry_2
_geom_bond_publ_flag
O1 C1 1.380(2) . ?
O2 C20 1.381(2) . ?
N1 C8 1.424(2) . ?
N1 C7 1.472(2) . ?
N2 C13 1.412(2) . ?
N2 C14 1.472(2) . ?
C1 C2 1.391(3) . ?
C1 C6 1.396(3) . ?
C2 C3 1.392(3) . ?
C2 C21 1.501(3) . ?
C3 C4 1.392(3) . ?
C4 C5 1.382(3) . ?
C5 C6 1.389(3) . ?
C6 C7 1.502(3) . ?
C8 C9 1.387(3) . ?
C8 C13 1.412(2) . ?
C9 C10 1.390(3) . ?
C10 C11 1.375(3) . ?
C11 C12 1.393(3) . ?
C12 C13 1.392(3) . ?
C14 C15 1.514(3) . ?
C15 C20 1.393(3) . ?
C15 C16 1.395(3) . ?
C16 C17 1.387(3) . ?
C17 C18 1.384(3) . ?
C18 C19 1.395(3) . ?
C19 C20 1.398(3) . ?
C19 C22 1.500(3) . ?

loop_
_geom_hbond_atom_site_label_D
_geom_hbond_atom_site_label_H
_geom_hbond_atom_site_label_A
_geom_hbond_distance_DH
_geom_hbond_distance_HA
_geom_hbond_distance_DA
_geom_hbond_angle_DHA
_geom_hbond_site_symmetry_A
_geom_hbond_publ_flag
O1 H1 N1 0.90(3) 2.00(3) 2.809(2) 148(2) . .
O2 H2 N2 0.93(3) 1.86(3) 2.695(2) 148(2) . .
N1 H3 O1 0.91(2) 2.19(2) 3.099(2) 175(2) 3_565 .
N2 H4 O1W 0.88(2) 2.31(2) 3.067(2) 144(2) 3_465 .
O1W H1W O2 0.88(4) 1.99(4) 2.862(2) 172(3) . .

loop_
_geom_torsion_atom_site_label_1
_geom_torsion_atom_site_label_2
_geom_torsion_atom_site_label_3
_geom_torsion_atom_site_label_4
_geom_torsion
_geom_torsion_site_symmetry_1
_geom_torsion_site_symmetry_2
_geom_torsion_site_symmetry_3
_geom_torsion_site_symmetry_4
_geom_torsion_publ_flag
O1 C1 C2 C3 -179.72(16) . . . . ?
C6 C1 C2 C3 -1.0(3) . . . . ?
O1 C1 C2 C21 -0.1(3) . . . . ?
C6 C1 C2 C21 178.63(18) . . . . ?
C1 C2 C3 C4 0.3(3) . . . . ?
C21 C2 C3 C4 -179.3(2) . . . . ?
C2 C3 C4 C5 0.3(3) . . . . ?
C3 C4 C5 C6 -0.2(3) . . . . ?
C4 C5 C6 C1 -0.5(3) . . . . ?
C4 C5 C6 C7 176.99(19) . . . . ?
O1 C1 C6 C5 179.80(17) . . . . ?
C2 C1 C6 C5 1.1(3) . . . . ?
O1 C1 C6 C7 2.3(3) . . . . ?
C2 C1 C6 C7 -176.42(18) . . . . ?
C8 N1 C7 C6 179.52(16) . . . . ?
C5 C6 C7 N1 127.01(19) . . . . ?
C1 C6 C7 N1 -55.5(2) . . . . ?
C7 N1 C8 C9 -5.7(3) . . . . ?
C7 N1 C8 C13 178.26(16) . . . . ?
C13 C8 C9 C10 -2.1(3) . . . . ?
N1 C8 C9 C10 -177.99(17) . . . . ?
C8 C9 C10 C11 -1.4(3) . . . . ?
C9 C10 C11 C12 2.8(3) . . . . ?
C10 C11 C12 C13 -0.8(3) . . . . ?
C11 C12 C13 N2 179.34(18) . . . . ?
C11 C12 C13 C8 -2.6(3) . . . . ?
C14 N2 C13 C12 -30.2(3) . . . . ?
C14 N2 C13 C8 151.71(17) . . . . ?
C9 C8 C13 C12 4.0(3) . . . . ?
N1 C8 C13 C12 -179.84(17) . . . . ?
C9 C8 C13 N2 -177.87(17) . . . . ?
N1 C8 C13 N2 -1.7(2) . . . . ?
C13 N2 C14 C15 82.4(2) . . . . ?
N2 C14 C15 C20 37.8(3) . . . . ?
N2 C14 C15 C16 -144.36(18) . . . . ?
C20 C15 C16 C17 0.4(3) . . . . ?
C14 C15 C16 C17 -177.55(18) . . . . ?
C15 C16 C17 C18 -0.7(3) . . . . ?
C16 C17 C18 C19 0.4(3) . . . . ?
C17 C18 C19 C20 0.1(3) . . . . ?
C17 C18 C19 C22 -179.68(18) . . . . ?
C16 C15 C20 O2 179.89(17) . . . . ?
C14 C15 C20 O2 -2.2(3) . . . . ?
C16 C15 C20 C19 0.2(3) . . . . ?
C14 C15 C20 C19 178.08(17) . . . . ?
C18 C19 C20 O2 179.84(17) . . . . ?
C22 C19 C20 O2 -0.3(3) . . . . ?
C18 C19 C20 C15 -0.4(3) . . . . ?
C22 C19 C20 C15 179.38(18) . . . . ?
